data_7028958
loop_
_publ_author_name
'Pouessel, Jacky'
'Thu\'ery, Pierre'
'Berthet, Jean-Claude'
'Cantat, Thibault'

_publ_section_title
;
 Nitrite complexes of the rare earth elements.
;
_journal_issue 11
_journal_name_full 'Dalton transactions (Cambridge, England : 2003)'
_journal_page_first 4415
_journal_page_last 4425
_journal_paper_doi 10.1039/c3dt52703d
_journal_volume 43
_journal_year 2014
_chemical_formula_sum 'C53 H45 N6 O10 P2 Sm'
_chemical_formula_weight 1138.24
_space_group_IT_number 14
_symmetry_cell_setting monoclinic
_symmetry_space_group_name_Hall '-P 2ybc'
_symmetry_space_group_name_H-M 'P 1 21/c 1'
_atom_sites_solution_hydrogens geom
_atom_sites_solution_primary direct
_atom_sites_solution_secondary difmap
_audit_creation_method SHELXL-97
_cell_angle_alpha 90.00
_cell_angle_beta 109.511(2)
_cell_angle_gamma 90.00
_cell_formula_units_Z 4
_cell_length_a 17.8243(8)
_cell_length_b 13.6518(3)
_cell_length_c 22.0678(10)
_cell_measurement_reflns_used 175865
_cell_measurement_temperature 150(2)
_cell_measurement_theta_max 28.70
_cell_measurement_theta_min 2.73
_cell_volume 5061.5(3)
_computing_cell_refinement 'HKL2000 (Otwinowski & Minor, 1997)'
_computing_data_collection 'COLLECT (Nonius, 1998)'
_computing_data_reduction 'HKL2000 (Otwinowski & Minor, 1997)'
_computing_molecular_graphics 'SHELXTL (Sheldrick, 2008)'
_computing_publication_material 'SHELXTL (Sheldrick, 2008); PLATON (Spek, 2003)'
_computing_structure_refinement 'SHELXL-97 (Sheldrick, 2008)'
_computing_structure_solution 'SHELXS-97 (Sheldrick, 2008)'
_diffrn_ambient_temperature 150(2)
_diffrn_measured_fraction_theta_full 0.999
_diffrn_measured_fraction_theta_max 0.999
_diffrn_measurement_device_type 'Nonius Kappa-CCD area-detector diffractometer'
_diffrn_measurement_method 'two \f and five \w scans with 2\% steps (478 frames)'
_diffrn_radiation_monochromator graphite
_diffrn_radiation_source 'fine-focus sealed tube'
_diffrn_radiation_type MoK\a
_diffrn_radiation_wavelength 0.71073
_diffrn_reflns_av_R_equivalents 0.0832
_diffrn_reflns_av_unetI/netI 0.1040
_diffrn_reflns_limit_h_max 24
_diffrn_reflns_limit_h_min -24
_diffrn_reflns_limit_k_max 18
_diffrn_reflns_limit_k_min -18
_diffrn_reflns_limit_l_max 29
_diffrn_reflns_limit_l_min -29
_diffrn_reflns_number 175865
_diffrn_reflns_theta_full 28.70
_diffrn_reflns_theta_max 28.70
_diffrn_reflns_theta_min 2.73
_diffrn_standards_decay_% 0
_diffrn_standards_interval_time 0
_diffrn_standards_number 0
_exptl_absorpt_coefficient_mu 1.288
_exptl_absorpt_correction_T_max 0.914
_exptl_absorpt_correction_T_min 0.726
_exptl_absorpt_correction_type multi-scan
_exptl_absorpt_process_details 'SCALEPACK (Otwinowski & Minor, 1997)'
_exptl_crystal_colour colourless
_exptl_crystal_density_diffrn 1.494
_exptl_crystal_density_method 'not measured'
_exptl_crystal_description platelet
_exptl_crystal_F_000 2308
_exptl_crystal_size_max 0.14
_exptl_crystal_size_mid 0.14
_exptl_crystal_size_min 0.07
_refine_diff_density_max 0.658
_refine_diff_density_min -0.877
_refine_diff_density_rms 0.102
_refine_ls_extinction_method none
_refine_ls_goodness_of_fit_ref 0.911
_refine_ls_hydrogen_treatment constr
_refine_ls_matrix_type full
_refine_ls_number_parameters 649
_refine_ls_number_reflns 13075
_refine_ls_number_restraints 0
_refine_ls_restrained_S_all 0.911
_refine_ls_R_factor_all 0.0801
_refine_ls_R_factor_gt 0.0378
_refine_ls_shift/su_max 0.001
_refine_ls_shift/su_mean 0.000
_refine_ls_structure_factor_coef Fsqd
_refine_ls_weighting_details 'calc w=1/[\s^2^(Fo^2^)+(0.0176P)^2^] where P=(Fo^2^+2Fc^2^)/3'
_refine_ls_weighting_scheme calc
_refine_ls_wR_factor_gt 0.0623
_refine_ls_wR_factor_ref 0.0699
_reflns_number_gt 8465
_reflns_number_total 13075
_reflns_threshold_expression >2sigma(I)
_cod_data_source_file c3dt52703d.txt
_cod_data_source_block 10
_cod_original_sg_symbol_H-M 'P 21/c'
_cod_database_code 7028958

loop_
_symmetry_equiv_pos_as_xyz
'x, y, z'
'-x, y+1/2, -z+1/2'
'-x, -y, -z'
'x, -y-1/2, z-1/2'

loop_
_atom_site_label
_atom_site_type_symbol
_atom_site_fract_x
_atom_site_fract_y
_atom_site_fract_z
_atom_site_U_iso_or_equiv
_atom_site_adp_type
_atom_site_occupancy
_atom_site_symmetry_multiplicity
_atom_site_calc_flag
_atom_site_refinement_flags
Sm Sm 0.274318(9) 0.829327(11) 0.244685(6) 0.02729(5) Uani 1 1 d .
P1 P 0.15933(4) 0.38417(5) 0.06257(3) 0.02447(16) Uani 1 1 d .
P2 P 0.36018(4) 0.36886(6) 0.39874(3) 0.02967(17) Uani 1 1 d .
O1 O 0.27702(13) 0.72648(16) 0.33912(9) 0.0435(5) Uani 1 1 d .
O2 O 0.25458(12) 0.65041(15) 0.25153(10) 0.0423(5) Uani 1 1 d .
O3 O 0.19382(13) 0.7778(2) 0.13100(10) 0.0567(7) Uani 1 1 d .
O4 O 0.20338(14) 0.9287(2) 0.14693(11) 0.0564(7) Uani 1 1 d .
O5 O 0.35226(12) 0.98339(15) 0.25378(10) 0.0433(5) Uani 1 1 d .
O6 O 0.35325(12) 0.92925(18) 0.34348(9) 0.0477(6) Uani 1 1 d .
O7 O 0.13134(11) 0.80051(17) 0.23663(9) 0.0422(5) Uani 1 1 d .
O8 O 0.17979(14) 0.93355(18) 0.28049(10) 0.0506(6) Uani 1 1 d .
O9 O 0.41468(11) 0.76711(16) 0.28314(10) 0.0444(5) Uani 1 1 d .
O10 O 0.36365(12) 0.78114(17) 0.18267(9) 0.0451(6) Uani 1 1 d .
N1 N 0.26149(16) 0.6449(2) 0.31080(13) 0.0475(7) Uani 1 1 d .
N2 N 0.17711(17) 0.8610(3) 0.10717(13) 0.0633(10) Uani 1 1 d .
N3 N 0.37656(16) 0.9960(2) 0.31387(13) 0.0510(7) Uani 1 1 d .
N4 N 0.11978(17) 0.8787(2) 0.26206(12) 0.0502(8) Uani 1 1 d .
N5 N 0.42450(15) 0.7563(2) 0.22908(14) 0.0483(7) Uani 1 1 d .
N6 N 0.01756(19) 0.6044(2) 0.31898(12) 0.0577(8) Uani 1 1 d .
C1 C 0.0856(2) 0.6354(3) 0.36008(19) 0.0627(11) Uani 1 1 d .
H1 H 0.1260 0.6527 0.3442 0.075 Uiso 1 1 calc R
C2 C 0.1005(2) 0.6438(3) 0.42660(18) 0.0613(10) Uani 1 1 d .
H2 H 0.1493 0.6659 0.4541 0.074 Uiso 1 1 calc R
C3 C 0.0409(2) 0.6184(3) 0.44944(15) 0.0532(9) Uani 1 1 d .
H3 H 0.0481 0.6233 0.4931 0.064 Uiso 1 1 calc R
C4 C -0.0291(2) 0.5857(2) 0.40741(15) 0.0467(8) Uani 1 1 d .
H4 H -0.0704 0.5673 0.4219 0.056 Uiso 1 1 calc R
C5 C -0.0379(2) 0.5803(2) 0.34399(14) 0.0458(8) Uani 1 1 d .
H5 H -0.0864 0.5580 0.3161 0.055 Uiso 1 1 calc R
C6 C 0.10635(15) 0.2987(2) 0.00134(11) 0.0254(6) Uani 1 1 d .
C7 C 0.03900(15) 0.3301(2) -0.04836(12) 0.0300(6) Uani 1 1 d .
H7 H 0.0219 0.3946 -0.0495 0.036 Uiso 1 1 calc R
C8 C -0.00219(17) 0.2654(2) -0.09576(13) 0.0359(7) Uani 1 1 d .
H8 H -0.0476 0.2859 -0.1285 0.043 Uiso 1 1 calc R
C9 C 0.02398(18) 0.1707(2) -0.09449(14) 0.0391(7) Uani 1 1 d .
H9 H -0.0040 0.1273 -0.1266 0.047 Uiso 1 1 calc R
C10 C 0.09125(18) 0.1388(2) -0.04636(14) 0.0407(8) Uani 1 1 d .
H10 H 0.1088 0.0747 -0.0464 0.049 Uiso 1 1 calc R
C11 C 0.13247(16) 0.2028(2) 0.00209(13) 0.0314(7) Uani 1 1 d .
H11 H 0.1775 0.1815 0.0350 0.038 Uiso 1 1 calc R
C12 C 0.24293(15) 0.3219(2) 0.11779(11) 0.0269(6) Uani 1 1 d .
C13 C 0.22898(17) 0.2579(2) 0.16233(12) 0.0342(7) Uani 1 1 d .
H13 H 0.1784 0.2535 0.1655 0.041 Uiso 1 1 calc R
C14 C 0.28998(19) 0.2014(2) 0.20141(14) 0.0457(8) Uani 1 1 d .
H14 H 0.2804 0.1574 0.2301 0.055 Uiso 1 1 calc R
C15 C 0.36581(19) 0.2105(3) 0.19776(14) 0.0466(9) Uani 1 1 d .
H15 H 0.4070 0.1727 0.2245 0.056 Uiso 1 1 calc R
C16 C 0.38097(18) 0.2747(3) 0.15508(14) 0.0459(9) Uani 1 1 d .
H16 H 0.4323 0.2808 0.1536 0.055 Uiso 1 1 calc R
C17 C 0.31922(16) 0.3303(2) 0.11406(12) 0.0350(7) Uani 1 1 d .
H17 H 0.3288 0.3727 0.0845 0.042 Uiso 1 1 calc R
C18 C 0.09610(15) 0.4268(2) 0.10545(11) 0.0255(6) Uani 1 1 d .
C19 C 0.12594(16) 0.4943(2) 0.15545(11) 0.0286(6) Uani 1 1 d .
H19 H 0.1779 0.5171 0.1659 0.034 Uiso 1 1 calc R
C20 C 0.07795(16) 0.5270(2) 0.18942(12) 0.0338(7) Uani 1 1 d .
H20 H 0.0971 0.5733 0.2219 0.041 Uiso 1 1 calc R
C21 C 0.00165(17) 0.4908(2) 0.17498(13) 0.0353(7) Uani 1 1 d .
H21 H -0.0306 0.5130 0.1977 0.042 Uiso 1 1 calc R
C22 C -0.02705(16) 0.4220(2) 0.12730(13) 0.0348(7) Uani 1 1 d .
H22 H -0.0781 0.3971 0.1186 0.042 Uiso 1 1 calc R
C23 C 0.01946(15) 0.3894(2) 0.09206(12) 0.0293(6) Uani 1 1 d .
H23 H -0.0003 0.3431 0.0598 0.035 Uiso 1 1 calc R
C24 C 0.19324(15) 0.4819(2) 0.02349(12) 0.0264(6) Uani 1 1 d .
C25 C 0.21841(16) 0.4566(2) -0.02815(12) 0.0333(7) Uani 1 1 d .
H25 H 0.2148 0.3920 -0.0422 0.040 Uiso 1 1 calc R
C26 C 0.24838(16) 0.5274(2) -0.05791(13) 0.0362(7) Uani 1 1 d .
H26 H 0.2654 0.5103 -0.0920 0.043 Uiso 1 1 calc R
C27 C 0.25348(17) 0.6234(2) -0.03785(13) 0.0388(8) Uani 1 1 d .
H27 H 0.2736 0.6709 -0.0584 0.047 Uiso 1 1 calc R
C28 C 0.22856(18) 0.6488(2) 0.01298(13) 0.0423(8) Uani 1 1 d .
H28 H 0.2320 0.7135 0.0267 0.051 Uiso 1 1 calc R
C29 C 0.19851(17) 0.5778(2) 0.04347(13) 0.0359(7) Uani 1 1 d .
H29 H 0.1818 0.5951 0.0777 0.043 Uiso 1 1 calc R
C30 C 0.26400(16) 0.3157(2) 0.35921(12) 0.0315(7) Uani 1 1 d .
C31 C 0.19945(17) 0.3785(2) 0.33600(13) 0.0355(7) Uani 1 1 d .
H31 H 0.2068 0.4457 0.3417 0.043 Uiso 1 1 calc R
C32 C 0.12434(18) 0.3415(3) 0.30443(13) 0.0416(8) Uani 1 1 d .
H32 H 0.0811 0.3836 0.2891 0.050 Uiso 1 1 calc R
C33 C 0.1140(2) 0.2418(3) 0.29587(13) 0.0471(9) Uani 1 1 d .
H33 H 0.0635 0.2169 0.2744 0.057 Uiso 1 1 calc R
C34 C 0.17770(19) 0.1782(3) 0.31886(14) 0.0448(8) Uani 1 1 d .
H34 H 0.1702 0.1110 0.3130 0.054 Uiso 1 1 calc R
C35 C 0.25258(18) 0.2157(2) 0.35060(13) 0.0369(7) Uani 1 1 d .
H35 H 0.2956 0.1734 0.3663 0.044 Uiso 1 1 calc R
C36 C 0.39858(16) 0.4232(2) 0.34131(12) 0.0297(6) Uani 1 1 d .
C37 C 0.34892(17) 0.4504(2) 0.28078(13) 0.0340(7) Uani 1 1 d .
H37 H 0.2945 0.4385 0.2684 0.041 Uiso 1 1 calc R
C38 C 0.38131(17) 0.4957(2) 0.23866(13) 0.0369(7) Uani 1 1 d .
H38 H 0.3481 0.5154 0.1983 0.044 Uiso 1 1 calc R
C39 C 0.46124(17) 0.5113(2) 0.25601(13) 0.0374(7) Uani 1 1 d .
H39 H 0.4821 0.5406 0.2271 0.045 Uiso 1 1 calc R
C40 C 0.51103(18) 0.4844(3) 0.31551(14) 0.0513(9) Uani 1 1 d .
H40 H 0.5656 0.4949 0.3270 0.062 Uiso 1 1 calc R
C41 C 0.47907(18) 0.4409(3) 0.35894(14) 0.0483(9) Uani 1 1 d .
H41 H 0.5124 0.4239 0.3999 0.058 Uiso 1 1 calc R
C42 C 0.34718(16) 0.4591(2) 0.45340(12) 0.0297(6) Uani 1 1 d .
C43 C 0.37150(16) 0.5554(2) 0.45256(12) 0.0311(7) Uani 1 1 d .
H43 H 0.3960 0.5745 0.4233 0.037 Uiso 1 1 calc R
C44 C 0.35948(16) 0.6233(2) 0.49495(13) 0.0362(7) Uani 1 1 d .
H44 H 0.3756 0.6879 0.4940 0.043 Uiso 1 1 calc R
C45 C 0.32340(16) 0.5949(2) 0.53887(13) 0.0370(7) Uani 1 1 d .
H45 H 0.3161 0.6404 0.5678 0.044 Uiso 1 1 calc R
C46 C 0.29798(17) 0.4988(2) 0.53985(13) 0.0372(7) Uani 1 1 d .
H46 H 0.2736 0.4799 0.5692 0.045 Uiso 1 1 calc R
C47 C 0.30921(16) 0.4315(2) 0.49681(13) 0.0353(7) Uani 1 1 d .
H47 H 0.2914 0.3675 0.4968 0.042 Uiso 1 1 calc R
C48 C 0.42901(16) 0.2764(2) 0.44231(13) 0.0328(7) Uani 1 1 d .
C49 C 0.45704(19) 0.2084(2) 0.40795(14) 0.0481(9) Uani 1 1 d .
H49 H 0.4412 0.2122 0.3634 0.058 Uiso 1 1 calc R
C50 C 0.5086(2) 0.1352(3) 0.44046(15) 0.0524(9) Uani 1 1 d .
H50 H 0.5271 0.0896 0.4175 0.063 Uiso 1 1 calc R
C51 C 0.53263(18) 0.1292(2) 0.50657(15) 0.0451(8) Uani 1 1 d .
H51 H 0.5669 0.0794 0.5279 0.054 Uiso 1 1 calc R
C52 C 0.50610(18) 0.1966(2) 0.54086(14) 0.0427(8) Uani 1 1 d .
H52 H 0.5229 0.1928 0.5855 0.051 Uiso 1 1 calc R
C53 C 0.45470(17) 0.2700(2) 0.50959(13) 0.0383(7) Uani 1 1 d .
H53 H 0.4370 0.3155 0.5331 0.046 Uiso 1 1 calc R

loop_
_atom_site_aniso_label
_atom_site_aniso_U_11
_atom_site_aniso_U_22
_atom_site_aniso_U_33
_atom_site_aniso_U_23
_atom_site_aniso_U_13
_atom_site_aniso_U_12
Sm 0.02799(8) 0.02788(9) 0.02461(7) -0.00144(7) 0.00694(5) 0.00034(7)
P1 0.0247(4) 0.0238(4) 0.0252(3) 0.0004(3) 0.0087(3) -0.0005(3)
P2 0.0321(4) 0.0277(4) 0.0287(4) 0.0011(3) 0.0096(3) 0.0003(3)
O1 0.0540(14) 0.0387(14) 0.0386(12) 0.0089(10) 0.0165(10) 0.0036(12)
O2 0.0403(13) 0.0315(13) 0.0541(13) -0.0071(10) 0.0146(11) -0.0023(10)
O3 0.0392(14) 0.093(2) 0.0363(13) -0.0250(14) 0.0100(11) -0.0038(15)
O4 0.0498(15) 0.0709(19) 0.0422(13) 0.0214(13) 0.0070(12) 0.0039(14)
O5 0.0494(14) 0.0339(13) 0.0469(13) 0.0002(10) 0.0166(11) -0.0051(11)
O6 0.0474(14) 0.0592(17) 0.0324(11) -0.0105(11) 0.0079(10) -0.0065(12)
O7 0.0327(12) 0.0505(15) 0.0445(12) -0.0049(11) 0.0143(10) 0.0009(11)
O8 0.0579(16) 0.0500(16) 0.0417(12) -0.0097(11) 0.0138(12) 0.0146(13)
O9 0.0319(12) 0.0480(15) 0.0498(13) 0.0037(11) 0.0090(10) 0.0051(11)
O10 0.0356(13) 0.0587(16) 0.0423(12) 0.0013(11) 0.0149(11) 0.0072(12)
N1 0.0504(18) 0.0354(17) 0.0594(18) 0.0085(14) 0.0221(15) 0.0007(14)
N2 0.0381(18) 0.116(3) 0.0348(17) 0.007(2) 0.0108(14) -0.005(2)
N3 0.0513(18) 0.0438(19) 0.0560(18) -0.0134(15) 0.0152(15) -0.0075(15)
N4 0.0464(18) 0.063(2) 0.0424(16) 0.0026(15) 0.0168(14) 0.0134(17)
N5 0.0382(17) 0.0415(18) 0.0671(19) 0.0032(15) 0.0200(15) 0.0028(14)
N6 0.066(2) 0.069(2) 0.0420(16) -0.0020(15) 0.0229(16) -0.0043(18)
C1 0.057(3) 0.061(3) 0.085(3) 0.002(2) 0.043(2) 0.000(2)
C2 0.048(2) 0.041(2) 0.073(3) -0.0110(19) -0.010(2) 0.0010(18)
C3 0.069(3) 0.051(2) 0.0350(18) -0.0068(16) 0.0108(18) 0.005(2)
C4 0.060(2) 0.039(2) 0.0464(19) 0.0017(16) 0.0241(18) 0.0056(18)
C5 0.048(2) 0.039(2) 0.0425(18) -0.0046(15) 0.0039(16) -0.0009(17)
C6 0.0256(15) 0.0261(16) 0.0266(13) -0.0020(12) 0.0113(12) -0.0027(12)
C7 0.0332(16) 0.0213(16) 0.0352(14) 0.0021(13) 0.0110(13) 0.0000(13)
C8 0.0357(17) 0.0383(19) 0.0306(15) -0.0001(14) 0.0071(13) -0.0064(15)
C9 0.0468(19) 0.0322(19) 0.0384(16) -0.0090(14) 0.0143(15) -0.0095(16)
C10 0.046(2) 0.0287(18) 0.0507(19) -0.0077(15) 0.0200(16) 0.0012(15)
C11 0.0300(16) 0.0312(17) 0.0339(15) 0.0012(13) 0.0120(13) 0.0015(14)
C12 0.0272(15) 0.0262(16) 0.0264(13) 0.0005(12) 0.0079(11) 0.0037(13)
C13 0.0361(17) 0.0336(18) 0.0340(15) 0.0053(14) 0.0131(14) 0.0050(14)
C14 0.056(2) 0.045(2) 0.0372(17) 0.0112(15) 0.0179(16) 0.0165(18)
C15 0.042(2) 0.057(2) 0.0341(16) -0.0001(16) 0.0038(15) 0.0200(18)
C16 0.0303(18) 0.062(3) 0.0416(18) -0.0037(17) 0.0073(15) 0.0118(17)
C17 0.0301(16) 0.043(2) 0.0308(14) -0.0001(14) 0.0090(12) 0.0035(15)
C18 0.0270(15) 0.0288(16) 0.0222(13) 0.0040(12) 0.0103(12) 0.0022(13)
C19 0.0261(15) 0.0316(17) 0.0273(14) 0.0043(12) 0.0079(12) -0.0014(13)
C20 0.0375(18) 0.0389(19) 0.0258(14) -0.0008(13) 0.0116(13) 0.0006(15)
C21 0.0440(19) 0.0358(19) 0.0329(16) 0.0043(14) 0.0219(14) 0.0056(15)
C22 0.0282(16) 0.041(2) 0.0380(16) 0.0068(14) 0.0151(14) -0.0023(14)
C23 0.0277(16) 0.0301(17) 0.0302(14) -0.0006(12) 0.0099(12) -0.0012(13)
C24 0.0262(15) 0.0245(16) 0.0279(14) 0.0011(12) 0.0081(12) 0.0013(13)
C25 0.0375(17) 0.0303(18) 0.0339(15) -0.0020(13) 0.0144(14) -0.0003(14)
C26 0.0350(17) 0.044(2) 0.0331(16) 0.0008(14) 0.0156(14) -0.0044(15)
C27 0.0408(19) 0.035(2) 0.0391(17) 0.0085(14) 0.0116(15) -0.0088(15)
C28 0.057(2) 0.0271(18) 0.0431(17) 0.0004(14) 0.0173(16) -0.0122(16)
C29 0.0456(19) 0.0313(18) 0.0320(15) 0.0003(13) 0.0147(14) -0.0054(15)
C30 0.0381(17) 0.0310(17) 0.0261(13) 0.0031(12) 0.0117(13) -0.0033(14)
C31 0.0374(18) 0.0326(19) 0.0357(16) 0.0056(14) 0.0111(14) -0.0053(15)
C32 0.0350(18) 0.054(2) 0.0355(16) 0.0105(16) 0.0108(14) -0.0015(17)
C33 0.044(2) 0.067(3) 0.0295(16) -0.0027(17) 0.0110(15) -0.0226(19)
C34 0.052(2) 0.042(2) 0.0393(17) -0.0032(16) 0.0143(16) -0.0155(18)
C35 0.046(2) 0.0316(19) 0.0344(16) 0.0029(14) 0.0159(15) 0.0002(15)
C36 0.0298(16) 0.0269(17) 0.0310(15) -0.0010(12) 0.0085(13) 0.0012(13)
C37 0.0320(17) 0.0314(18) 0.0371(16) 0.0010(13) 0.0095(14) -0.0026(14)
C38 0.0407(18) 0.0384(19) 0.0294(15) 0.0027(13) 0.0087(14) 0.0030(15)
C39 0.0425(19) 0.0371(19) 0.0387(16) 0.0003(14) 0.0215(15) 0.0009(16)
C40 0.0308(18) 0.075(3) 0.0475(19) 0.0137(18) 0.0130(16) -0.0048(18)
C41 0.038(2) 0.065(3) 0.0376(17) 0.0124(17) 0.0066(15) 0.0030(18)
C42 0.0292(16) 0.0285(17) 0.0296(14) -0.0004(12) 0.0076(13) -0.0001(13)
C43 0.0268(16) 0.0326(18) 0.0308(14) 0.0032(13) 0.0056(13) 0.0005(13)
C44 0.0319(17) 0.0271(18) 0.0430(17) -0.0022(14) 0.0038(14) -0.0023(14)
C45 0.0297(17) 0.0389(19) 0.0386(16) -0.0076(14) 0.0063(14) 0.0066(15)
C46 0.0323(17) 0.044(2) 0.0392(16) -0.0037(15) 0.0164(14) -0.0005(15)
C47 0.0365(17) 0.0287(18) 0.0421(17) 0.0009(14) 0.0151(15) -0.0036(14)
C48 0.0310(16) 0.0301(18) 0.0337(15) 0.0042(13) 0.0060(13) 0.0008(14)
C49 0.057(2) 0.045(2) 0.0307(16) -0.0043(15) 0.0001(15) 0.0155(18)
C50 0.055(2) 0.041(2) 0.051(2) -0.0106(17) 0.0036(17) 0.0137(18)
C51 0.0378(19) 0.036(2) 0.053(2) 0.0123(16) 0.0032(16) -0.0008(16)
C52 0.0403(19) 0.050(2) 0.0360(16) 0.0151(15) 0.0102(14) 0.0043(17)
C53 0.0348(18) 0.044(2) 0.0376(16) 0.0067(15) 0.0146(14) 0.0018(15)

loop_
_atom_type_symbol
_atom_type_description
_atom_type_scat_dispersion_real
_atom_type_scat_dispersion_imag
_atom_type_scat_source
C C 0.0033 0.0016 'International Tables Vol C Tables 4.2.6.8 and 6.1.1.4'
H H 0.0000 0.0000 'International Tables Vol C Tables 4.2.6.8 and 6.1.1.4'
N N 0.0061 0.0033 'International Tables Vol C Tables 4.2.6.8 and 6.1.1.4'
O O 0.0106 0.0060 'International Tables Vol C Tables 4.2.6.8 and 6.1.1.4'
P P 0.1023 0.0942 'International Tables Vol C Tables 4.2.6.8 and 6.1.1.4'
Sm Sm -0.1638 3.4418 'International Tables Vol C Tables 4.2.6.8 and 6.1.1.4'

loop_
_geom_angle_atom_site_label_1
_geom_angle_atom_site_label_2
_geom_angle_atom_site_label_3
_geom_angle
O2 Sm O5 155.97(7)
O2 Sm O1 50.18(7)
O5 Sm O1 123.50(7)
O2 Sm O4 123.03(8)
O5 Sm O4 73.71(8)
O1 Sm O4 152.37(7)
O2 Sm O9 77.96(7)
O5 Sm O9 78.00(7)
O1 Sm O9 77.78(7)
O4 Sm O9 129.42(7)
O2 Sm O10 84.48(7)
O5 Sm O10 80.03(7)
O1 Sm O10 117.93(7)
O4 Sm O10 84.38(7)
O9 Sm O10 49.63(6)
O2 Sm O8 114.38(7)
O5 Sm O8 84.93(8)
O1 Sm O8 83.38(7)
O4 Sm O8 76.50(7)
O9 Sm O8 141.25(7)
O10 Sm O8 158.37(8)
O2 Sm O7 71.97(7)
O5 Sm O7 131.27(7)
O1 Sm O7 73.10(7)
O4 Sm O7 79.42(7)
O9 Sm O7 147.21(7)
O10 Sm O7 136.89(7)
O8 Sm O7 49.21(7)
O2 Sm O3 75.08(8)
O5 Sm O3 115.42(8)
O1 Sm O3 121.04(8)
O4 Sm O3 48.89(9)
O9 Sm O3 114.31(7)
O10 Sm O3 68.93(7)
O8 Sm O3 104.44(7)
O7 Sm O3 70.32(7)
O2 Sm O6 121.48(7)
O5 Sm O6 49.31(7)
O1 Sm O6 74.75(7)
O4 Sm O6 114.89(9)
O9 Sm O6 71.91(7)
O10 Sm O6 109.64(7)
O8 Sm O6 70.57(7)
O7 Sm O6 113.44(7)
O3 Sm O6 163.43(9)
C12 P1 C18 108.74(11)
C12 P1 C6 108.19(13)
C18 P1 C6 110.03(12)
C12 P1 C24 109.95(12)
C18 P1 C24 112.53(12)
C6 P1 C24 107.31(12)
C36 P2 C42 110.98(13)
C36 P2 C30 110.62(12)
C42 P2 C30 106.71(13)
C36 P2 C48 108.38(13)
C42 P2 C48 109.92(13)
C30 P2 C48 110.23(14)
N1 O1 Sm 98.22(16)
N1 O2 Sm 98.84(17)
N2 O3 Sm 98.1(2)
N2 O4 Sm 99.6(2)
N3 O5 Sm 100.76(17)
N3 O6 Sm 97.22(16)
N4 O7 Sm 98.55(18)
N4 O8 Sm 98.49(17)
N5 O9 Sm 99.01(16)
N5 O10 Sm 99.06(16)
O1 N1 O2 112.7(2)
O3 N2 O4 113.3(3)
O5 N3 O6 112.7(3)
O7 N4 O8 113.7(2)
O10 N5 O9 112.3(2)
C1 N6 C5 115.8(3)
N6 C1 C2 123.6(3)
N6 C1 H1 118.2
C2 C1 H1 118.2
C3 C2 C1 117.8(3)
C3 C2 H2 121.1
C1 C2 H2 121.1
C4 C3 C2 118.8(3)
C4 C3 H3 120.6
C2 C3 H3 120.6
C3 C4 C5 119.1(3)
C3 C4 H4 120.4
C5 C4 H4 120.4
N6 C5 C4 124.8(3)
N6 C5 H5 117.6
C4 C5 H5 117.6
C11 C6 C7 119.7(2)
C11 C6 P1 120.9(2)
C7 C6 P1 119.3(2)
C8 C7 C6 120.0(3)
C8 C7 H7 120.0
C6 C7 H7 120.0
C9 C8 C7 119.8(3)
C9 C8 H8 120.1
C7 C8 H8 120.1
C8 C9 C10 121.0(3)
C8 C9 H9 119.5
C10 C9 H9 119.5
C9 C10 C11 119.7(3)
C9 C10 H10 120.1
C11 C10 H10 120.1
C10 C11 C6 119.7(3)
C10 C11 H11 120.1
C6 C11 H11 120.1
C17 C12 C13 119.9(3)
C17 C12 P1 121.8(2)
C13 C12 P1 118.1(2)
C14 C13 C12 120.1(3)
C14 C13 H13 119.9
C12 C13 H13 119.9
C13 C14 C15 119.7(3)
C13 C14 H14 120.2
C15 C14 H14 120.2
C16 C15 C14 120.9(3)
C16 C15 H15 119.5
C14 C15 H15 119.5
C15 C16 C17 119.9(3)
C15 C16 H16 120.1
C17 C16 H16 120.1
C12 C17 C16 119.4(3)
C12 C17 H17 120.3
C16 C17 H17 120.3
C23 C18 C19 119.7(2)
C23 C18 P1 120.9(2)
C19 C18 P1 119.3(2)
C20 C19 C18 119.9(3)
C20 C19 H19 120.1
C18 C19 H19 120.1
C21 C20 C19 119.8(3)
C21 C20 H20 120.1
C19 C20 H20 120.1
C22 C21 C20 120.5(3)
C22 C21 H21 119.8
C20 C21 H21 119.8
C21 C22 C23 120.6(3)
C21 C22 H22 119.7
C23 C22 H22 119.7
C22 C23 C18 119.4(3)
C22 C23 H23 120.3
C18 C23 H23 120.3
C29 C24 C25 119.3(3)
C29 C24 P1 123.4(2)
C25 C24 P1 117.2(2)
C26 C25 C24 119.8(3)
C26 C25 H25 120.1
C24 C25 H25 120.1
C25 C26 C27 120.7(3)
C25 C26 H26 119.6
C27 C26 H26 119.6
C26 C27 C28 119.7(3)
C26 C27 H27 120.2
C28 C27 H27 120.2
C27 C28 C29 120.0(3)
C27 C28 H28 120.0
C29 C28 H28 120.0
C24 C29 C28 120.4(3)
C24 C29 H29 119.8
C28 C29 H29 119.8
C35 C30 C31 119.5(3)
C35 C30 P2 122.6(2)
C31 C30 P2 117.9(2)
C32 C31 C30 120.3(3)
C32 C31 H31 119.8
C30 C31 H31 119.8
C33 C32 C31 119.5(3)
C33 C32 H32 120.2
C31 C32 H32 120.2
C32 C33 C34 120.9(3)
C32 C33 H33 119.6
C34 C33 H33 119.6
C35 C34 C33 119.3(3)
C35 C34 H34 120.4
C33 C34 H34 120.4
C34 C35 C30 120.5(3)
C34 C35 H35 119.7
C30 C35 H35 119.7
C41 C36 C37 119.7(3)
C41 C36 P2 118.8(2)
C37 C36 P2 121.5(2)
C36 C37 C38 119.3(3)
C36 C37 H37 120.4
C38 C37 H37 120.4
C39 C38 C37 120.7(3)
C39 C38 H38 119.7
C37 C38 H38 119.7
C38 C39 C40 120.7(3)
C38 C39 H39 119.7
C40 C39 H39 119.7
C39 C40 C41 119.3(3)
C39 C40 H40 120.3
C41 C40 H40 120.3
C36 C41 C40 120.3(3)
C36 C41 H41 119.8
C40 C41 H41 119.8
C43 C42 C47 119.3(3)
C43 C42 P2 122.1(2)
C47 C42 P2 118.6(2)
C44 C43 C42 120.4(3)
C44 C43 H43 119.8
C42 C43 H43 119.8
C43 C44 C45 119.9(3)
C43 C44 H44 120.0
C45 C44 H44 120.0
C44 C45 C46 120.3(3)
C44 C45 H45 119.9
C46 C45 H45 119.9
C47 C46 C45 119.6(3)
C47 C46 H46 120.2
C45 C46 H46 120.2
C46 C47 C42 120.5(3)
C46 C47 H47 119.8
C42 C47 H47 119.8
C49 C48 C53 119.1(3)
C49 C48 P2 118.8(2)
C53 C48 P2 122.2(2)
C50 C49 C48 119.7(3)
C50 C49 H49 120.1
C48 C49 H49 120.1
C51 C50 C49 120.6(3)
C51 C50 H50 119.7
C49 C50 H50 119.7
C52 C51 C50 120.1(3)
C52 C51 H51 120.0
C50 C51 H51 120.0
C51 C52 C53 120.4(3)
C51 C52 H52 119.8
C53 C52 H52 119.8
C52 C53 C48 120.2(3)
C52 C53 H53 119.9
C48 C53 H53 119.9

loop_
_geom_bond_atom_site_label_1
_geom_bond_atom_site_label_2
_geom_bond_distance
Sm O2 2.480(2)
Sm O5 2.491(2)
Sm O1 2.4998(19)
Sm O4 2.504(2)
Sm O9 2.5065(19)
Sm O10 2.5093(18)
Sm O8 2.525(2)
Sm O7 2.5255(19)
Sm O3 2.538(2)
Sm O6 2.558(2)
P1 C12 1.793(3)
P1 C18 1.794(2)
P1 C6 1.796(3)
P1 C24 1.799(3)
P2 C36 1.790(3)
P2 C42 1.792(3)
P2 C30 1.797(3)
P2 C48 1.799(3)
O1 N1 1.262(3)
O2 N1 1.274(3)
O3 N2 1.245(4)
O4 N2 1.252(4)
O5 N3 1.262(3)
O6 N3 1.270(3)
O7 N4 1.254(3)
O8 N4 1.257(3)
O9 N5 1.271(3)
O10 N5 1.264(3)
N6 C1 1.318(4)
N6 C5 1.325(4)
C1 C2 1.406(5)
C1 H1 0.9300
C2 C3 1.364(5)
C2 H2 0.9300
C3 C4 1.357(4)
C3 H3 0.9300
C4 C5 1.357(4)
C4 H4 0.9300
C5 H5 0.9300
C6 C11 1.388(4)
C6 C7 1.396(4)
C7 C8 1.378(4)
C7 H7 0.9300
C8 C9 1.371(4)
C8 H8 0.9300
C9 C10 1.380(4)
C9 H9 0.9300
C10 C11 1.386(4)
C10 H10 0.9300
C11 H11 0.9300
C12 C17 1.394(3)
C12 C13 1.398(3)
C13 C14 1.376(4)
C13 H13 0.9300
C14 C15 1.386(4)
C14 H14 0.9300
C15 C16 1.378(4)
C15 H15 0.9300
C16 C17 1.394(4)
C16 H16 0.9300
C17 H17 0.9300
C18 C23 1.394(3)
C18 C19 1.399(4)
C19 C20 1.386(3)
C19 H19 0.9300
C20 C21 1.381(4)
C20 H20 0.9300
C21 C22 1.375(4)
C21 H21 0.9300
C22 C23 1.386(3)
C22 H22 0.9300
C23 H23 0.9300
C24 C29 1.374(4)
C24 C25 1.400(3)
C25 C26 1.373(4)
C25 H25 0.9300
C26 C27 1.376(4)
C26 H26 0.9300
C27 C28 1.382(4)
C27 H27 0.9300
C28 C29 1.385(4)
C28 H28 0.9300
C29 H29 0.9300
C30 C35 1.383(4)
C30 C31 1.388(4)
C31 C32 1.382(4)
C31 H31 0.9300
C32 C33 1.379(4)
C32 H32 0.9300
C33 C34 1.384(4)
C33 H33 0.9300
C34 C35 1.382(4)
C34 H34 0.9300
C35 H35 0.9300
C36 C41 1.377(4)
C36 C37 1.384(4)
C37 C38 1.392(4)
C37 H37 0.9300
C38 C39 1.363(4)
C38 H38 0.9300
C39 C40 1.367(4)
C39 H39 0.9300
C40 C41 1.400(4)
C40 H40 0.9300
C41 H41 0.9300
C42 C43 1.387(4)
C42 C47 1.396(3)
C43 C44 1.383(4)
C43 H43 0.9300
C44 C45 1.385(4)
C44 H44 0.9300
C45 C46 1.391(4)
C45 H45 0.9300
C46 C47 1.383(4)
C46 H46 0.9300
C47 H47 0.9300
C48 C49 1.392(4)
C48 C53 1.403(4)
C49 C50 1.385(4)
C49 H49 0.9300
C50 C51 1.379(4)
C50 H50 0.9300
C51 C52 1.372(4)
C51 H51 0.9300
C52 C53 1.377(4)
C52 H52 0.9300
C53 H53 0.9300
